data_7057503
loop_
_publ_author_name
'Rossetti, Arianna'
'Landoni, Stefano'
'Meneghetti, Fiorella'
'Castellano, Carlo'
'Mori, Matteo'
'Colombo Dugoni, Greta'
'Sacchetti, Alessandro'

_publ_section_title
;
 Application of chiral bi- and tetra-dentate bispidine-derived ligands in
 the copper(ii)-catalyzed asymmetric Henry reaction
;
_journal_issue 14
_journal_name_full 'New Journal of Chemistry'
_journal_page_first 12072
_journal_paper_doi 10.1039/C8NJ01930D
_journal_volume 42
_journal_year 2018
_chemical_absolute_configuration rm
_chemical_formula_sum 'C32 H32 N4 O9'
_chemical_formula_weight 616.61
_space_group_crystal_system orthorhombic
_space_group_IT_number 19
_space_group_name_Hall 'P 2ac 2ab'
_space_group_name_H-M_alt 'P 21 21 21'
_symmetry_space_group_name_Hall 'P 2ac 2ab'
_symmetry_space_group_name_H-M 'P 21 21 21'
_atom_sites_solution_hydrogens geom
_audit_creation_method SHELXL-2017/1
_audit_update_record
;
2018-06-01 deposited with the CCDC.
2018-06-12 downloaded from the CCDC.
;
_cell_angle_alpha 90
_cell_angle_beta 90
_cell_angle_gamma 90
_cell_formula_units_Z 4
_cell_length_a 9.764(2)
_cell_length_b 14.740(3)
_cell_length_c 24.007(5)
_cell_measurement_reflns_used 4063
_cell_measurement_temperature 293(2)
_cell_measurement_theta_max 30
_cell_measurement_theta_min 2
_cell_volume 3455.1(12)
_computing_cell_refinement 'SAINT software'
_computing_data_collection 'Apex data collection software'
_computing_molecular_graphics 'Ortep-3 for Windows (Farrugia, 1997)'
_computing_publication_material 'WinGX publication routines (Farrugia, 1999)'
_computing_structure_refinement 'SHELXL-2017/1 (Sheldrick, 2017)'
_computing_structure_solution 'SIR-97 for Windows (Altomare, 1999)'
_diffrn_ambient_temperature 293(2)
_diffrn_detector_area_resol_mean 8.333
_diffrn_measured_fraction_theta_full 0.995
_diffrn_measured_fraction_theta_max 0.995
_diffrn_measurement_device_type 'Bruker APEX II CCD diffractometer'
_diffrn_measurement_method 'omega scan'
_diffrn_radiation_type MoK\a
_diffrn_radiation_wavelength 0.71073
_diffrn_reflns_av_R_equivalents 0.0254
_diffrn_reflns_av_unetI/netI 0.0169
_diffrn_reflns_Laue_measured_fraction_full 0.995
_diffrn_reflns_Laue_measured_fraction_max 0.995
_diffrn_reflns_limit_h_max 10
_diffrn_reflns_limit_h_min -10
_diffrn_reflns_limit_k_max 15
_diffrn_reflns_limit_k_min -15
_diffrn_reflns_limit_l_max 24
_diffrn_reflns_limit_l_min -24
_diffrn_reflns_number 15535
_diffrn_reflns_point_group_measured_fraction_full 0.996
_diffrn_reflns_point_group_measured_fraction_max 0.996
_diffrn_reflns_theta_full 21.650
_diffrn_reflns_theta_max 21.650
_diffrn_reflns_theta_min 2.188
_diffrn_source 'fine-focus sealed tube'
_exptl_absorpt_coefficient_mu 0.088
_exptl_absorpt_correction_T_max 1.000
_exptl_absorpt_correction_T_min 0.800
_exptl_absorpt_correction_type empirical
_exptl_absorpt_process_details SADABS
_exptl_crystal_colour white
_exptl_crystal_density_diffrn 1.185
_exptl_crystal_density_method 'not measured'
_exptl_crystal_description tabular
_exptl_crystal_F_000 1296
_exptl_crystal_size_max 0.63
_exptl_crystal_size_mid 0.32
_exptl_crystal_size_min 0.12
_refine_diff_density_max 0.130
_refine_diff_density_min -0.136
_refine_diff_density_rms 0.031
_refine_ls_abs_structure_details
;
 Flack x determined using 1440 quotients [(I+)-(I-)]/[(I+)+(I-)]
 (Parsons, Flack and Wagner, Acta Cryst. B69 (2013) 249-259).
;
_refine_ls_abs_structure_Flack 0.5(3)
_refine_ls_extinction_method 'SHELXL-2017/1 (Sheldrick 2017)'
_refine_ls_goodness_of_fit_ref 1.046
_refine_ls_hydrogen_treatment constr
_refine_ls_matrix_type full
_refine_ls_number_parameters 406
_refine_ls_number_reflns 4032
_refine_ls_number_restraints 0
_refine_ls_restrained_S_all 1.046
_refine_ls_R_factor_all 0.0442
_refine_ls_R_factor_gt 0.0390
_refine_ls_shift/su_max 0.000
_refine_ls_shift/su_mean 0.000
_refine_ls_structure_factor_coef Fsqd
_refine_ls_weighting_details 'w=1/[\s^2^(Fo^2^)+(0.0587P)^2^+0.6683P] where P=(Fo^2^+2Fc^2^)/3'
_refine_ls_weighting_scheme calc
_refine_ls_wR_factor_gt 0.1000
_refine_ls_wR_factor_ref 0.1039
_reflns_Friedel_coverage 0.744
_reflns_Friedel_fraction_full 0.998
_reflns_Friedel_fraction_max 0.998
_reflns_number_gt 3627
_reflns_number_total 4032
_reflns_threshold_expression 'I > 2\s(I)'
_cod_data_source_file c8nj01930d2.cif
_cod_data_source_block shelx_as446
_cod_depositor_comments 'Adding full bibliography for 7057503--7057505.cif.'
_cod_original_cell_volume 3455.0(12)
_cod_database_code 7057503
_shelx_shelxl_version_number 2017/1
_shelx_space_group_comment
;
The symmetry employed for this shelxl refinement is uniquely defined
by the following loop, which should always be used as a source of
symmetry information in preference to the above space-group names.
They are only intended as comments.
;

loop_
_space_group_symop_operation_xyz
'x, y, z'
'-x+1/2, -y, z+1/2'
'x+1/2, -y+1/2, -z'
'-x, y+1/2, -z+1/2'

loop_
_atom_site_label
_atom_site_type_symbol
_atom_site_fract_x
_atom_site_fract_y
_atom_site_fract_z
_atom_site_U_iso_or_equiv
_atom_site_adp_type
_atom_site_occupancy
_atom_site_site_symmetry_order
_atom_site_calc_flag
_atom_site_refinement_flags_posn
_atom_site_refinement_flags_adp
O3 O 1.1984(3) 0.50509(19) 0.19021(12) 0.0666(8) Uani 1 1 d . .
O1 O 1.1187(3) 0.3737(2) 0.27824(11) 0.0662(7) Uani 1 1 d . .
N1 N 0.8036(3) 0.3996(2) 0.16822(12) 0.0512(8) Uani 1 1 d . .
N2 N 0.9389(3) 0.2248(2) 0.16630(11) 0.0522(8) Uani 1 1 d . .
O2 O 1.2940(3) 0.3811(2) 0.15462(13) 0.0805(9) Uani 1 1 d . .
O5 O 0.8590(3) 0.3839(2) 0.34016(11) 0.0765(9) Uani 1 1 d . .
O4 O 0.8702(4) 0.2332(2) 0.33853(12) 0.0856(9) Uani 1 1 d . .
C7 C 1.0600(4) 0.2805(3) 0.15528(15) 0.0537(9) Uani 1 1 d . .
H7A H 1.071030 0.286396 0.115283 0.064 Uiso 1 1 calc R U
H7B H 1.139978 0.249043 0.169474 0.064 Uiso 1 1 calc R U
C6 C 1.0561(4) 0.3760(2) 0.18092(14) 0.0480(9) Uani 1 1 d . .
C2 C 0.8964(4) 0.3151(2) 0.25220(14) 0.0490(9) Uani 1 1 d . .
C8 C 0.9569(5) 0.1343(3) 0.14110(16) 0.0628(11) Uani 1 1 d . .
H8 H 1.047420 0.111595 0.151899 0.075 Uiso 1 1 calc R U
C10 C 0.9544(4) 0.1430(3) 0.07809(15) 0.0589(10) Uani 1 1 d . .
C3 C 0.9121(4) 0.2207(2) 0.22630(14) 0.0530(10) Uani 1 1 d . .
H3A H 0.986928 0.189145 0.244491 0.064 Uiso 1 1 calc R U
H3B H 0.829000 0.186168 0.232738 0.064 Uiso 1 1 calc R U
C26 C 0.8734(4) 0.3046(3) 0.31470(16) 0.0586(10) Uani 1 1 d . .
C28 C 0.6044(4) 0.2599(3) 0.19611(18) 0.0656(11) Uani 1 1 d . .
H28 H 0.656984 0.248880 0.164521 0.079 Uiso 1 1 calc R U
C1 C 1.0323(4) 0.3612(2) 0.24257(15) 0.0491(9) Uani 1 1 d . .
C17 C 0.9612(4) 0.4622(3) 0.09841(15) 0.0536(10) Uani 1 1 d . .
C5 C 0.9394(4) 0.4403(2) 0.15941(14) 0.0502(9) Uani 1 1 d . .
H5 H 0.943743 0.497034 0.180586 0.060 Uiso 1 1 calc R U
C22 C 0.9288(4) 0.3994(3) 0.05747(16) 0.0611(10) Uani 1 1 d . .
H22 H 0.891864 0.343664 0.067705 0.073 Uiso 1 1 calc R U
C4 C 0.7795(4) 0.3758(3) 0.22718(14) 0.0522(9) Uani 1 1 d . .
H4 H 0.775141 0.432171 0.248749 0.063 Uiso 1 1 calc R U
C24 C 1.1969(4) 0.4204(3) 0.17278(15) 0.0525(9) Uani 1 1 d . .
C23 C 0.6442(4) 0.3269(3) 0.23366(16) 0.0572(10) Uani 1 1 d . .
C16 C 0.6965(4) 0.4634(3) 0.15037(17) 0.0685(11) Uani 1 1 d . .
H16A H 0.608072 0.436505 0.156195 0.103 Uiso 1 1 calc R U
H16B H 0.703415 0.518268 0.171703 0.103 Uiso 1 1 calc R U
H16C H 0.708014 0.477006 0.111545 0.103 Uiso 1 1 calc R U
C11 C 0.8335(4) 0.1604(3) 0.04981(17) 0.0678(12) Uani 1 1 d . .
H11 H 0.752588 0.167947 0.069729 0.081 Uiso 1 1 calc R U
C20 C 1.0040(5) 0.5006(4) -0.01231(18) 0.0801(14) Uani 1 1 d . .
C19 C 1.0369(6) 0.5633(4) 0.0263(2) 0.0912(15) Uani 1 1 d . .
H19 H 1.073233 0.618921 0.015570 0.109 Uiso 1 1 calc R U
C32 C 0.5612(4) 0.3438(3) 0.27929(18) 0.0687(12) Uani 1 1 d . .
H32 H 0.584760 0.389741 0.304022 0.082 Uiso 1 1 calc R U
C9 C 0.8509(6) 0.0663(3) 0.16095(19) 0.0879(15) Uani 1 1 d . .
H9A H 0.867087 0.008724 0.143399 0.132 Uiso 1 1 calc R U
H9B H 0.857609 0.059541 0.200636 0.132 Uiso 1 1 calc R U
H9C H 0.760976 0.087476 0.151387 0.132 Uiso 1 1 calc R U
C21 C 0.9504(5) 0.4180(4) 0.00180(17) 0.0716(12) Uani 1 1 d . .
H21 H 0.929055 0.375478 -0.025446 0.086 Uiso 1 1 calc R U
N3 N 1.0263(6) 0.5217(5) -0.0729(2) 0.1131(16) Uani 1 1 d . .
C30 C 0.4121(5) 0.2263(3) 0.2531(2) 0.0737(13) Uani 1 1 d . .
C29 C 0.4864(5) 0.2094(3) 0.2056(2) 0.0797(14) Uani 1 1 d . .
H29 H 0.458514 0.165141 0.180446 0.096 Uiso 1 1 calc R U
C18 C 1.0161(5) 0.5439(3) 0.08241(19) 0.0745(12) Uani 1 1 d . .
H18 H 1.039441 0.586671 0.109269 0.089 Uiso 1 1 calc R U
C31 C 0.4439(5) 0.2935(4) 0.2888(2) 0.0799(13) Uani 1 1 d . .
H31 H 0.388057 0.305862 0.319262 0.096 Uiso 1 1 calc R U
C25 C 1.3310(5) 0.5501(4) 0.1867(2) 0.0928(16) Uani 1 1 d . .
H25A H 1.322770 0.611201 0.200162 0.139 Uiso 1 1 calc R U
H25B H 1.396482 0.517810 0.208971 0.139 Uiso 1 1 calc R U
H25C H 1.361094 0.551017 0.148626 0.139 Uiso 1 1 calc R U
C15 C 1.0705(5) 0.1327(3) 0.04688(19) 0.0807(13) Uani 1 1 d . .
H15 H 1.153128 0.120489 0.064606 0.097 Uiso 1 1 calc R U
C27 C 0.8422(7) 0.3808(5) 0.40019(19) 0.119(2) Uani 1 1 d . .
H27A H 0.832680 0.441372 0.414343 0.178 Uiso 1 1 calc R U
H27B H 0.761750 0.346323 0.409209 0.178 Uiso 1 1 calc R U
H27C H 0.920958 0.352617 0.416717 0.178 Uiso 1 1 calc R U
C14 C 1.0674(6) 0.1402(4) -0.0109(2) 0.1053(19) Uani 1 1 d . .
H14 H 1.147634 0.134121 -0.031425 0.126 Uiso 1 1 calc R U
C12 C 0.8317(5) 0.1665(4) -0.0070(2) 0.0851(14) Uani 1 1 d . .
H12 H 0.749446 0.177820 -0.025317 0.102 Uiso 1 1 calc R U
C13 C 0.9478(7) 0.1564(4) -0.0369(2) 0.1008(18) Uani 1 1 d . .
H13 H 0.945124 0.160586 -0.075508 0.121 Uiso 1 1 calc R U
N4 N 0.2893(5) 0.1696(4) 0.2633(3) 0.1025(16) Uani 1 1 d . .
O9 O 0.2268(5) 0.1814(3) 0.3074(3) 0.1386(18) Uani 1 1 d . .
O8 O 0.2604(5) 0.1116(4) 0.2291(2) 0.1388(19) Uani 1 1 d . .
O6 O 1.0783(8) 0.5923(5) -0.0839(2) 0.198(3) Uani 1 1 d . .
O7 O 0.9915(6) 0.4661(4) -0.10589(19) 0.153(2) Uani 1 1 d . .

loop_
_atom_site_aniso_label
_atom_site_aniso_U_11
_atom_site_aniso_U_22
_atom_site_aniso_U_33
_atom_site_aniso_U_23
_atom_site_aniso_U_13
_atom_site_aniso_U_12
O3 0.0513(17) 0.0636(19) 0.0849(19) -0.0094(15) 0.0072(14) -0.0040(13)
O1 0.0632(18) 0.0806(19) 0.0548(15) -0.0012(15) -0.0100(14) -0.0060(16)
N1 0.0512(19) 0.0523(18) 0.0500(18) -0.0020(14) -0.0028(15) 0.0094(15)
N2 0.0585(19) 0.0509(18) 0.0472(17) -0.0063(14) -0.0032(15) 0.0062(16)
O2 0.0608(19) 0.082(2) 0.099(2) -0.0185(18) 0.0203(17) 0.0005(18)
O5 0.102(2) 0.078(2) 0.0497(16) -0.0142(15) 0.0086(15) -0.0071(18)
O4 0.119(3) 0.080(2) 0.0581(18) 0.0119(17) 0.0035(17) -0.011(2)
C7 0.056(2) 0.059(2) 0.046(2) -0.0055(18) -0.0002(18) 0.010(2)
C6 0.048(2) 0.049(2) 0.047(2) -0.0028(17) -0.0032(16) 0.0076(18)
C2 0.052(2) 0.049(2) 0.046(2) -0.0042(17) -0.0019(17) -0.0026(18)
C8 0.072(3) 0.054(2) 0.063(2) -0.008(2) -0.008(2) 0.013(2)
C10 0.067(3) 0.053(2) 0.056(2) -0.0145(18) -0.004(2) 0.002(2)
C3 0.056(2) 0.054(2) 0.049(2) 0.0003(18) -0.0049(17) 0.0041(19)
C26 0.057(2) 0.070(3) 0.048(2) -0.002(2) 0.0022(19) -0.004(2)
C28 0.055(3) 0.069(3) 0.074(3) -0.004(2) -0.004(2) 0.002(2)
C1 0.053(3) 0.046(2) 0.048(2) -0.0055(17) -0.0024(19) 0.0110(19)
C17 0.053(2) 0.055(2) 0.053(2) -0.0031(19) -0.0011(18) 0.008(2)
C5 0.049(2) 0.051(2) 0.051(2) -0.0094(17) 0.0006(17) 0.0038(17)
C22 0.061(2) 0.065(3) 0.057(2) 0.002(2) -0.005(2) 0.005(2)
C4 0.056(2) 0.051(2) 0.050(2) -0.0073(18) 0.0020(18) 0.005(2)
C24 0.049(2) 0.062(3) 0.047(2) -0.003(2) 0.0014(19) 0.005(2)
C23 0.055(2) 0.055(2) 0.061(3) -0.001(2) -0.002(2) 0.005(2)
C16 0.062(3) 0.072(3) 0.071(3) -0.006(2) -0.011(2) 0.017(2)
C11 0.064(3) 0.081(3) 0.058(3) -0.010(2) -0.002(2) 0.003(2)
C20 0.084(3) 0.104(4) 0.052(3) 0.012(3) 0.000(2) 0.010(3)
C19 0.108(4) 0.091(4) 0.074(3) 0.024(3) 0.002(3) -0.013(3)
C32 0.056(3) 0.080(3) 0.070(3) -0.008(2) 0.005(2) -0.002(2)
C9 0.134(5) 0.055(3) 0.075(3) -0.006(2) 0.006(3) -0.006(3)
C21 0.072(3) 0.090(3) 0.052(3) -0.007(2) -0.008(2) 0.015(3)
N3 0.127(4) 0.138(5) 0.074(4) 0.022(3) 0.008(3) 0.016(4)
C30 0.053(3) 0.070(3) 0.098(4) 0.028(3) -0.005(3) -0.002(2)
C29 0.078(3) 0.065(3) 0.096(4) 0.000(3) -0.033(3) 0.002(3)
C18 0.090(3) 0.066(3) 0.068(3) 0.006(2) -0.003(2) -0.003(3)
C31 0.062(3) 0.091(4) 0.086(3) 0.012(3) 0.011(3) 0.006(3)
C25 0.055(3) 0.092(4) 0.132(4) -0.010(3) 0.015(3) -0.016(2)
C15 0.062(3) 0.105(4) 0.075(3) -0.037(3) -0.002(2) 0.007(3)
C27 0.166(6) 0.138(5) 0.051(3) -0.024(3) 0.024(3) -0.012(5)
C14 0.074(3) 0.157(5) 0.085(4) -0.050(4) 0.011(3) -0.006(3)
C12 0.075(3) 0.109(4) 0.072(3) -0.011(3) -0.019(3) -0.004(3)
C13 0.095(4) 0.145(5) 0.063(3) -0.029(3) -0.001(3) -0.028(4)
N4 0.072(3) 0.089(4) 0.147(5) 0.053(4) -0.020(3) -0.001(3)
O9 0.083(3) 0.127(4) 0.206(5) 0.060(4) 0.029(3) -0.003(3)
O8 0.116(4) 0.120(4) 0.181(5) 0.045(3) -0.057(3) -0.044(3)
O6 0.316(9) 0.178(5) 0.099(3) 0.055(4) 0.026(4) -0.060(6)
O7 0.197(5) 0.195(5) 0.066(3) -0.005(3) 0.003(3) 0.012(5)

loop_
_atom_type_symbol
_atom_type_description
_atom_type_scat_dispersion_real
_atom_type_scat_dispersion_imag
_atom_type_scat_source
C C 0.0033 0.0016 'International Tables Vol C Tables 4.2.6.8 and 6.1.1.4'
H H 0.0000 0.0000 'International Tables Vol C Tables 4.2.6.8 and 6.1.1.4'
N N 0.0061 0.0033 'International Tables Vol C Tables 4.2.6.8 and 6.1.1.4'
O O 0.0106 0.0060 'International Tables Vol C Tables 4.2.6.8 and 6.1.1.4'

loop_
_geom_angle_atom_site_label_1
_geom_angle_atom_site_label_2
_geom_angle_atom_site_label_3
_geom_angle
C24 O3 C25 115.1(3)
C5 N1 C16 109.8(3)
C5 N1 C4 112.2(3)
C16 N1 C4 108.5(3)
C7 N2 C3 110.2(3)
C7 N2 C8 109.7(3)
C3 N2 C8 112.7(3)
C26 O5 C27 116.2(4)
N2 C7 C6 114.9(3)
C1 C6 C24 108.9(3)
C1 C6 C7 105.3(3)
C24 C6 C7 108.4(3)
C1 C6 C5 107.3(3)
C24 C6 C5 110.6(3)
C7 C6 C5 116.1(3)
C1 C2 C26 109.0(3)
C1 C2 C3 105.0(3)
C26 C2 C3 108.7(3)
C1 C2 C4 109.0(3)
C26 C2 C4 109.1(3)
C3 C2 C4 115.8(3)
N2 C8 C9 112.8(3)
N2 C8 C10 109.2(3)
C9 C8 C10 111.0(3)
C15 C10 C11 117.3(4)
C15 C10 C8 121.6(4)
C11 C10 C8 121.2(4)
N2 C3 C2 112.3(3)
O4 C26 O5 123.4(3)
O4 C26 C2 124.3(4)
O5 C26 C2 112.3(4)
C29 C28 C23 120.3(4)
O1 C1 C2 124.8(3)
O1 C1 C6 124.0(3)
C2 C1 C6 110.5(3)
C18 C17 C22 118.5(4)
C18 C17 C5 120.8(4)
C22 C17 C5 120.7(4)
N1 C5 C17 110.7(3)
N1 C5 C6 111.2(3)
C17 C5 C6 110.2(3)
C21 C22 C17 121.2(4)
N1 C4 C23 110.6(3)
N1 C4 C2 112.7(3)
C23 C4 C2 108.9(3)
O2 C24 O3 124.5(4)
O2 C24 C6 123.5(4)
O3 C24 C6 111.9(3)
C32 C23 C28 118.4(4)
C32 C23 C4 120.5(4)
C28 C23 C4 121.0(4)
C12 C11 C10 120.8(4)
C19 C20 C21 122.1(4)
C19 C20 N3 119.3(5)
C21 C20 N3 118.7(5)
C20 C19 C18 119.3(5)
C31 C32 C23 121.3(4)
C20 C21 C22 118.4(4)
O6 N3 O7 125.3(6)
O6 N3 C20 117.3(6)
O7 N3 C20 117.4(6)
C31 C30 C29 122.7(4)
C31 C30 N4 119.7(5)
C29 C30 N4 117.6(5)
C30 C29 C28 118.5(4)
C17 C18 C19 120.5(5)
C30 C31 C32 118.7(4)
C10 C15 C14 121.3(5)
C13 C14 C15 119.7(5)
C13 C12 C11 120.8(4)
C14 C13 C12 120.2(5)
O8 N4 O9 124.2(6)
O8 N4 C30 118.0(6)
O9 N4 C30 117.6(6)

loop_
_geom_bond_atom_site_label_1
_geom_bond_atom_site_label_2
_geom_bond_distance
O3 C24 1.317(5)
O3 C25 1.457(5)
O1 C1 1.216(4)
N1 C5 1.470(5)
N1 C16 1.470(5)
N1 C4 1.477(5)
N2 C7 1.464(5)
N2 C3 1.465(5)
N2 C8 1.476(5)
O2 C24 1.194(5)
O5 C26 1.326(5)
O5 C27 1.451(5)
O4 C26 1.198(5)
C7 C6 1.536(5)
C6 C1 1.514(5)
C6 C24 1.535(5)
C6 C5 1.569(5)
C2 C1 1.508(5)
C2 C26 1.525(5)
C2 C3 1.533(5)
C2 C4 1.569(5)
C8 C9 1.517(6)
C8 C10 1.518(5)
C10 C15 1.367(6)
C10 C11 1.386(6)
C28 C29 1.391(6)
C28 C23 1.393(6)
C17 C18 1.373(6)
C17 C22 1.387(5)
C17 C5 1.515(5)
C22 C21 1.381(6)
C4 C23 1.512(6)
C23 C32 1.385(6)
C11 C12 1.368(6)
C20 C19 1.348(7)
C20 C21 1.367(7)
C20 N3 1.503(7)
C19 C18 1.392(6)
C32 C31 1.383(6)
N3 O6 1.187(7)
N3 O7 1.189(7)
C30 C31 1.347(7)
C30 C29 1.373(7)
C30 N4 1.482(7)
C15 C14 1.391(7)
C14 C13 1.345(8)
C12 C13 1.350(7)
N4 O8 1.220(7)
N4 O9 1.233(7)
